data_2229658
loop_
_publ_author_name
'Chiririwa, Haleden'
'Meijboom, Reinout'
'Omondi, Bernard'

_publ_section_title
;
 2-(Thiophen-2-yl)-<i>N</i>-(4-{(<i>E</i>)-[2-(thiophen-2-yl)ethyl]iminomethyl}benzylidene)ethanamine
;
_journal_coeditor_code GO2007
_journal_issue 4
_journal_name_full 'Acta Crystallographica Section E'
_journal_page_first o922
_journal_paper_doi 10.1107/S1600536811009810
_journal_volume 67
_journal_year 2011
_chemical_formula_iupac 'C20 H20 N2 S2'
_chemical_formula_moiety 'C20 H20 N2 S2'
_chemical_formula_sum 'C20 H20 N2 S2'
_chemical_formula_weight 352.52
_chemical_name_systematic
;
2-(Thiophen-2-yl)-<i>N</i>-(4-{(<i>E</i>)-[2-(thiophen-2-
yl)ethyl]iminomethyl}benzylidene)ethanamine
;
_space_group_IT_number 15
_symmetry_cell_setting monoclinic
_symmetry_space_group_name_Hall '-C 2yc'
_symmetry_space_group_name_H-M 'C 1 2/c 1'
_atom_sites_solution_hydrogens geom
_atom_sites_solution_primary direct
_atom_sites_solution_secondary difmap
_audit_conform_dict_name cif_core.dic
_audit_conform_dict_version 2.4
_audit_creation_method 'WinGX routine CIF_UPDATE'
_cell_angle_alpha 90
_cell_angle_beta 96.646(5)
_cell_angle_gamma 90
_cell_formula_units_Z 4
_cell_length_a 9.8592(10)
_cell_length_b 7.1533(6)
_cell_length_c 25.678(2)
_cell_measurement_reflns_used 34223
_cell_measurement_temperature 173(2)
_cell_measurement_theta_max 28.33
_cell_measurement_theta_min 3.19
_cell_volume 1798.8(3)
_computing_cell_refinement 'DENZO-SMN (Otwinowski & Minor, 1997)'
_computing_data_collection 'COLLECT (Nonius, 1998)'
_computing_data_reduction 'DENZO-SMN (Otwinowski & Minor, 1997)'
_computing_molecular_graphics 'DIAMOND (Brandenburg & Putz, 2005) and ORTEP-3 (Farrugia, 1997)'
_computing_publication_material 'WinGX (Farrugia, 1999)'
_computing_structure_refinement 'SHELXL97 (Sheldrick, 2008)'
_computing_structure_solution 'SHELXS97 (Sheldrick, 2008)'
_diffrn_ambient_temperature 173(2)
_diffrn_measured_fraction_theta_full 0.997
_diffrn_measured_fraction_theta_max 0.997
_diffrn_measurement_device_type 'Nonius Kappa CCD'
_diffrn_measurement_method '1.0\% \w scans, 60s'
_diffrn_radiation_monochromator graphite
_diffrn_radiation_type MoK\a
_diffrn_radiation_wavelength 0.71073
_diffrn_reflns_av_R_equivalents 0.0452
_diffrn_reflns_limit_h_max 13
_diffrn_reflns_limit_h_min -13
_diffrn_reflns_limit_k_max 9
_diffrn_reflns_limit_k_min -9
_diffrn_reflns_limit_l_max 34
_diffrn_reflns_limit_l_min -34
_diffrn_reflns_number 16248
_diffrn_reflns_theta_full 28.33
_diffrn_reflns_theta_max 28.33
_diffrn_reflns_theta_min 3.19
_diffrn_standards_decay_% 0
_diffrn_standards_interval_count 0
_diffrn_standards_interval_time 0
_diffrn_standards_number 0
_exptl_absorpt_coefficient_mu 0.299
_exptl_absorpt_correction_type none
_exptl_crystal_colour colourless
_exptl_crystal_density_diffrn 1.302
_exptl_crystal_density_method 'not measured'
_exptl_crystal_description plate
_exptl_crystal_F_000 744
_exptl_crystal_size_max 0.22
_exptl_crystal_size_mid 0.2
_exptl_crystal_size_min 0.04
_refine_diff_density_max 0.802
_refine_diff_density_min -0.419
_refine_ls_extinction_method none
_refine_ls_goodness_of_fit_ref 1.078
_refine_ls_hydrogen_treatment constr
_refine_ls_matrix_type full
_refine_ls_number_parameters 109
_refine_ls_number_reflns 2230
_refine_ls_number_restraints 14
_refine_ls_restrained_S_all 1.081
_refine_ls_R_factor_all 0.0795
_refine_ls_R_factor_gt 0.0573
_refine_ls_shift/su_max 0
_refine_ls_shift/su_mean 0
_refine_ls_structure_factor_coef Fsqd
_refine_ls_weighting_details 'calc w=1/[\s^2^(Fo^2^)+(0.0971P)^2^+3.1807P] where P=(Fo^2^+2Fc^2^)/3'
_refine_ls_weighting_scheme calc
_refine_ls_wR_factor_gt 0.1634
_refine_ls_wR_factor_ref 0.1806
_reflns_number_gt 1679
_reflns_number_total 2230
_reflns_threshold_expression I>2\s(I)
_cod_data_source_file go2007.cif
_cod_data_source_block I
_cod_original_sg_symbol_H-M 'C 2/c'
_cod_database_code 2229658
_cod_database_fobs_code 2229658

loop_
_symmetry_equiv_pos_as_xyz
'x, y, z'
'-x, y, -z+1/2'
'x+1/2, y+1/2, z'
'-x+1/2, y+1/2, -z+1/2'
'-x, -y, -z'
'x, -y, z-1/2'
'-x+1/2, -y+1/2, -z'
'x+1/2, -y+1/2, z-1/2'

loop_
_atom_site_type_symbol
_atom_site_label
_atom_site_fract_x
_atom_site_fract_y
_atom_site_fract_z
_atom_site_U_iso_or_equiv
_atom_site_adp_type
_atom_site_calc_flag
_atom_site_refinement_flags
_atom_site_occupancy
_atom_site_disorder_assembly
_atom_site_disorder_group
S S1 0.62222(7) -0.24504(10) 0.31079(3) 0.0357(3) Uani d . 1 . .
C C2 0.7356(3) -0.3763(4) 0.28220(10) 0.0400(7) Uani d . 1 . .
H H2 0.711 -0.4684 0.2562 0.048 Uiso calc R 1 . .
C C3 0.8651(3) -0.3341(4) 0.30095(10) 0.0355(6) Uani d U 1 . .
H H3 0.9419 -0.3955 0.2896 0.043 Uiso calc R 1 . .
C C4 0.8766(2) -0.1915(3) 0.33866(8) 0.0194(4) Uani d U 1 . .
H H4 0.9607 -0.1441 0.3552 0.023 Uiso calc R 1 . .
C C5 0.7453(2) -0.1270(3) 0.34886(9) 0.0230(5) Uani d U 1 . .
C C6 0.7117(3) 0.0246(3) 0.38573(10) 0.0286(5) Uani d . 1 . .
H H6A 0.7616 0.0005 0.4208 0.034 Uiso calc R 1 . .
H H6B 0.6128 0.0204 0.3891 0.034 Uiso calc R 1 . .
C C7 0.7483(3) 0.2186(3) 0.36770(10) 0.0266(5) Uani d . 1 . .
H H7A 0.8479 0.2266 0.366 0.032 Uiso calc R 1 . .
H H7B 0.701 0.2431 0.3322 0.032 Uiso calc R 1 . .
N N8 0.7077(2) 0.3574(3) 0.40432(8) 0.0257(5) Uani d . 1 . .
C C9 0.8002(2) 0.4632(3) 0.42630(9) 0.0232(5) Uani d . 1 . .
H H9 0.891 0.4474 0.4181 0.028 Uiso calc R 1 . .
C C10 0.7729(2) 0.6096(3) 0.46404(9) 0.0220(5) Uani d . 1 . .
C C11 0.6408(2) 0.6450(3) 0.47609(9) 0.0235(5) Uani d . 1 . .
H H11 0.5661 0.5741 0.4598 0.028 Uiso calc R 1 . .
C C12 0.8813(2) 0.7162(3) 0.48807(9) 0.0234(5) Uani d . 1 . .
H H12 0.9713 0.6935 0.4798 0.028 Uiso calc R 1 . .

loop_
_atom_site_aniso_label
_atom_site_aniso_U_11
_atom_site_aniso_U_22
_atom_site_aniso_U_33
_atom_site_aniso_U_12
_atom_site_aniso_U_13
_atom_site_aniso_U_23
S1 0.0339(4) 0.0352(4) 0.0373(4) -0.0022(3) 0.0007(3) -0.0044(3)
C2 0.073(2) 0.0227(13) 0.0245(12) -0.0002(13) 0.0045(13) -0.0058(10)
C3 0.0487(16) 0.0284(13) 0.0314(13) 0.0127(12) 0.0133(12) -0.0009(9)
C4 0.0167(9) 0.0190(10) 0.0217(10) 0.0007(8) -0.0012(8) 0.0046(7)
C5 0.0288(11) 0.0183(11) 0.0230(11) 0.0037(9) 0.0073(9) 0.0019(9)
C6 0.0396(14) 0.0218(12) 0.0262(12) 0.0020(10) 0.0118(10) -0.0013(9)
C7 0.0309(13) 0.0223(12) 0.0282(12) -0.0010(9) 0.0096(10) -0.0063(9)
N8 0.0293(11) 0.0214(10) 0.0269(10) 0.0010(8) 0.0055(8) -0.0061(8)
C9 0.0260(11) 0.0207(11) 0.0238(11) 0.0007(9) 0.0073(9) -0.0010(9)
C10 0.0269(12) 0.0181(11) 0.0211(10) -0.0002(9) 0.0028(8) -0.0003(9)
C11 0.0236(11) 0.0220(11) 0.0248(11) -0.0024(9) 0.0026(9) -0.0030(9)
C12 0.0200(11) 0.0245(12) 0.0263(11) 0.0009(9) 0.0048(9) -0.0015(9)

loop_
_atom_type_symbol
_atom_type_description
_atom_type_scat_dispersion_real
_atom_type_scat_dispersion_imag
_atom_type_scat_source
C C 0.0033 0.0016 'International Tables Vol C Tables 4.2.6.8 and 6.1.1.4'
H H 0 0 'International Tables Vol C Tables 4.2.6.8 and 6.1.1.4'
N N 0.0061 0.0033 'International Tables Vol C Tables 4.2.6.8 and 6.1.1.4'
S S 0.1246 0.1234 'International Tables Vol C Tables 4.2.6.8 and 6.1.1.4'

loop_
_geom_angle_atom_site_label_1
_geom_angle_atom_site_label_2
_geom_angle_atom_site_label_3
_geom_angle_site_symmetry_1
_geom_angle_site_symmetry_3
_geom_angle
_geom_angle_publ_flag
C2 S1 C5 . . 93.55(13) ?
C3 C2 S1 . . 111.6(2) ?
C3 C2 H2 . . 124.2 ?
S1 C2 H2 . . 124.2 ?
C2 C3 C4 . . 114.1(2) ?
C2 C3 H3 . . 122.9 ?
C4 C3 H3 . . 122.9 ?
C3 C4 C5 . . 111.0(2) ?
C3 C4 H4 . . 124.5 ?
C5 C4 H4 . . 124.5 ?
C4 C5 C6 . . 128.3(2) ?
C4 C5 S1 . . 109.73(17) ?
C6 C5 S1 . . 121.93(18) ?
C5 C6 C7 . . 113.0(2) ?
C5 C6 H6A . . 109 ?
C7 C6 H6A . . 109 ?
C5 C6 H6B . . 109 ?
C7 C6 H6B . . 109 ?
H6A C6 H6B . . 107.8 ?
N8 C7 C6 . . 109.48(19) ?
N8 C7 H7A . . 109.8 ?
C6 C7 H7A . . 109.8 ?
N8 C7 H7B . . 109.8 ?
C6 C7 H7B . . 109.8 ?
H7A C7 H7B . . 108.2 ?
C9 N8 C7 . . 117.3(2) ?
N8 C9 C10 . . 122.8(2) ?
N8 C9 H9 . . 118.6 ?
C10 C9 H9 . . 118.6 ?
C11 C10 C12 . . 119.2(2) ?
C11 C10 C9 . . 121.4(2) ?
C12 C10 C9 . . 119.4(2) ?
C12 C11 C10 7_666 . 119.9(2) ?
C12 C11 H11 7_666 . 120 ?
C10 C11 H11 . . 120 ?
C11 C12 C10 7_666 . 120.8(2) ?
C11 C12 H12 7_666 . 119.6 ?
C10 C12 H12 . . 119.6 ?

loop_
_geom_bond_atom_site_label_1
_geom_bond_atom_site_label_2
_geom_bond_site_symmetry_2
_geom_bond_distance
_geom_bond_publ_flag
S1 C2 . 1.691(3) ?
S1 C5 . 1.693(2) ?
C2 C3 . 1.345(4) ?
C2 H2 . 0.95 ?
C3 C4 . 1.402(4) ?
C3 H3 . 0.95 ?
C4 C5 . 1.427(3) ?
C4 H4 . 0.95 ?
C5 C6 . 1.501(3) ?
C6 C7 . 1.520(3) ?
C6 H6A . 0.99 ?
C6 H6B . 0.99 ?
C7 N8 . 1.455(3) ?
C7 H7A . 0.99 ?
C7 H7B . 0.99 ?
N8 C9 . 1.266(3) ?
C9 C10 . 1.472(3) ?
C9 H9 . 0.95 ?
C10 C11 . 1.397(3) ?
C10 C12 . 1.397(3) ?
C11 C12 7_666 1.388(3) ?
C11 H11 . 0.95 ?
C12 C11 7_666 1.388(3) ?
C12 H12 . 0.95 ?

loop_
_geom_hbond_atom_site_label_D
_geom_hbond_atom_site_label_H
_geom_hbond_atom_site_label_A
_geom_hbond_site_symmetry_A
_geom_hbond_distance_DH
_geom_hbond_distance_HA
_geom_hbond_distance_DA
_geom_hbond_angle_DHA
C4 H4 N8 3_545 0.95 2.61 3.514(3) 159
C2 H2 Cg1 4_645 0.95 2.79 3.702(3) 161
C6 H6A Cg2 1_545 0.99 2.72 3.515(3) 137
C6 H6A Cg2 7_656 0.99 2.72 3.515(3) 137

loop_
_geom_torsion_atom_site_label_1
_geom_torsion_atom_site_label_2
_geom_torsion_atom_site_label_3
_geom_torsion_atom_site_label_4
_geom_torsion_site_symmetry_1
_geom_torsion_site_symmetry_2
_geom_torsion_site_symmetry_3
_geom_torsion_site_symmetry_4
_geom_torsion
_geom_torsion_publ_flag
C5 S1 C2 C3 . . . . 0.4(2) ?
S1 C2 C3 C4 . . . . -0.9(3) ?
C2 C3 C4 C5 . . . . 1.1(3) ?
C3 C4 C5 C6 . . . . -179.2(2) ?
C3 C4 C5 S1 . . . . -0.8(2) ?
C2 S1 C5 C4 . . . . 0.25(18) ?
C2 S1 C5 C6 . . . . 178.7(2) ?
C4 C5 C6 C7 . . . . 69.3(3) ?
S1 C5 C6 C7 . . . . -108.9(2) ?
C5 C6 C7 N8 . . . . 177.7(2) ?
C6 C7 N8 C9 . . . . 121.8(2) ?
C7 N8 C9 C10 . . . . 179.9(2) ?
N8 C9 C10 C11 . . . . -2.7(4) ?
N8 C9 C10 C12 . . . . 177.7(2) ?
C12 C10 C11 C12 . . . 7_666 -0.5(4) ?
C9 C10 C11 C12 . . . 7_666 179.9(2) ?
C11 C10 C12 C11 . . . 7_666 0.6(4) ?
C9 C10 C12 C11 . . . 7_666 -179.9(2) ?
